data_4108885
loop_
_publ_author_name
'Doyel Kumbhakar'
'Biprajit Sarkar'
'Somnath Maji'
'Shaikh M. Mobin'
'Jan Fiedler'
'Francisco A. Urbanos'
'Reyes Jim\'enez-Aparicio'
'Wolfgang Kaim'
'Goutam Kumar Lahiri'

_publ_section_title
;
 Intramolecular Valence and Spin Interaction in meso and rac Diastereomers
 of a p-Quinonoid-Bridged Diruthenium Complex
;
_journal_name_full 'Journal of the American Chemical Society'
_journal_page_first 17575
_journal_page_last 17583
_journal_paper_doi 10.1021/ja807043s
_journal_volume 130
_journal_year 2008
_chemical_formula_sum 'C36 H44 N4 O12 Ru2'
_chemical_formula_weight 926.89
_chemical_name_systematic
;
 ?
;
_space_group_IT_number 130
_symmetry_cell_setting tetragonal
_symmetry_space_group_name_Hall '-P 4a 2ac'
_symmetry_space_group_name_H-M 'P 4/n c c :2'
_atom_sites_solution_hydrogens geom
_atom_sites_solution_primary direct
_atom_sites_solution_secondary difmap
_audit_creation_method SHELXL-97
_cell_angle_alpha 90.00
_cell_angle_beta 90.00
_cell_angle_gamma 90.00
_cell_formula_units_Z 16
_cell_length_a 25.485(4)
_cell_length_b 25.485(4)
_cell_length_c 24.7823(18)
_cell_measurement_reflns_used 2785
_cell_measurement_temperature 150(2)
_cell_measurement_theta_max 32.5109
_cell_measurement_theta_min 2.8704
_cell_volume 16096(4)
_computing_cell_refinement 'CrysAlis RED, Oxford Diffraction Ltd.,'
_computing_data_collection 'CrysAlis CCD, Oxford Diffraction Ltd.,'
_computing_data_reduction 'CrysAlis RED, Oxford Diffraction Ltd.,'
_computing_molecular_graphics Ortep3
_computing_publication_material Shelx97
_computing_structure_refinement 'SHELXL-97 (Sheldrick, 1997)'
_computing_structure_solution 'SHELXS-97 (Sheldrick, 1997)'
_diffrn_ambient_temperature 120(2)
_diffrn_detector_area_resol_mean 15.9948
_diffrn_measured_fraction_theta_full 0.998
_diffrn_measured_fraction_theta_max 0.998
_diffrn_radiation_monochromator graphite
_diffrn_radiation_source 'Enhance (Mo) X-ray Source'
_diffrn_radiation_type MoK\a
_diffrn_radiation_wavelength 0.71073
_diffrn_reflns_av_R_equivalents 0.4045
_diffrn_reflns_av_sigmaI/netI 0.2798
_diffrn_reflns_limit_h_max 30
_diffrn_reflns_limit_h_min -29
_diffrn_reflns_limit_k_max 30
_diffrn_reflns_limit_k_min -29
_diffrn_reflns_limit_l_max 29
_diffrn_reflns_limit_l_min -29
_diffrn_reflns_number 157918
_diffrn_reflns_theta_full 25.00
_diffrn_reflns_theta_max 25.00
_diffrn_reflns_theta_min 2.91
_exptl_absorpt_coefficient_mu 0.815
_exptl_absorpt_correction_T_max 0.9919
_exptl_absorpt_correction_T_min 0.9760
_exptl_absorpt_correction_type multi-scan
_exptl_absorpt_process_details
;
CrysAlis RED, Oxford Diffraction Ltd.,
Version 1.171.29.9 (release 23-03-2006 CrysAlis171 .NET)
(compiled Mar 23 2006,23:39:28)
empirical absorption correction using spherical harmonics,
 implemented in SCALE3 ABSPACK scaling algorithm.
;
_exptl_crystal_colour black
_exptl_crystal_density_diffrn 1.532
_exptl_crystal_description block
_exptl_crystal_F_000 7552
_exptl_crystal_size_max 0.03
_exptl_crystal_size_mid 0.02
_exptl_crystal_size_min 0.01
_refine_diff_density_max 1.030
_refine_diff_density_min -0.571
_refine_diff_density_rms 0.123
_refine_ls_extinction_method none
_refine_ls_goodness_of_fit_ref 0.805
_refine_ls_hydrogen_treatment mixed
_refine_ls_matrix_type full
_refine_ls_number_parameters 502
_refine_ls_number_reflns 7092
_refine_ls_number_restraints 0
_refine_ls_restrained_S_all 0.805
_refine_ls_R_factor_all 0.1871
_refine_ls_R_factor_gt 0.0589
_refine_ls_shift/su_max 0.093
_refine_ls_shift/su_mean 0.001
_refine_ls_structure_factor_coef Fsqd
_refine_ls_weighting_details 'calc w=1/[\s^2^(Fo^2^)+(0.0319P)^2^+0.0000P] where P=(Fo^2^+2Fc^2^)/3'
_refine_ls_weighting_scheme calc
_refine_ls_wR_factor_gt 0.0924
_refine_ls_wR_factor_ref 0.1256
_reflns_number_gt 2455
_reflns_number_total 7092
_reflns_threshold_expression >2sigma(I)
_cod_data_source_file ja807043s_si_001.cif
_cod_data_source_block 1
_cod_original_cell_volume 16078.9(19)
_cod_original_sg_symbol_H-M 'P 4/n c c'
_cod_database_code 4108885

loop_
_symmetry_equiv_pos_as_xyz
'x, y, z'
'-x+1/2, -y+1/2, z'
'x+1/2, -y, -z+1/2'
'-x, y+1/2, -z+1/2'
'-y, -x, -z+1/2'
'y+1/2, x+1/2, -z+1/2'
'y, -x+1/2, z'
'-y+1/2, x, z'
'-x, -y, -z'
'x-1/2, y-1/2, -z'
'-x-1/2, y, z-1/2'
'x, -y-1/2, z-1/2'
'y, x, z-1/2'
'-y-1/2, -x-1/2, z-1/2'
'-y, x-1/2, -z'
'y-1/2, -x, -z'

loop_
_atom_site_label
_atom_site_type_symbol
_atom_site_fract_x
_atom_site_fract_y
_atom_site_fract_z
_atom_site_U_iso_or_equiv
_atom_site_adp_type
_atom_site_occupancy
_atom_site_symmetry_multiplicity
_atom_site_calc_flag
_atom_site_refinement_flags
Ru1 Ru 0.89859(3) 0.92301(3) 0.68038(3) 0.0325(2) Uani 1 1 d .
Ru2 Ru 0.82268(3) 1.06931(3) 0.41950(3) 0.0305(2) Uani 1 1 d .
O1 O 0.9517(2) 0.9411(2) 0.6241(3) 0.0332(18) Uani 1 1 d .
O2 O 0.9178(2) 0.8470(2) 0.6835(3) 0.0369(17) Uani 1 1 d .
O3 O 0.9522(2) 0.9406(2) 0.7364(3) 0.0393(19) Uani 1 1 d .
O4 O 0.8462(2) 0.9022(3) 0.7369(3) 0.0403(19) Uani 1 1 d .
O5 O 0.8481(2) 0.9038(2) 0.6232(3) 0.0348(18) Uani 1 1 d .
O6 O 0.8716(2) 1.0107(2) 0.4313(3) 0.0311(17) Uani 1 1 d .
O7 O 0.7671(2) 1.0278(2) 0.4579(3) 0.0367(18) Uani 1 1 d .
O8 O 0.8051(2) 1.0385(2) 0.3468(2) 0.0325(18) Uani 1 1 d .
O9 O 0.7681(2) 1.1248(2) 0.4030(3) 0.0381(19) Uani 1 1 d .
O10 O 0.8776(2) 1.1107(2) 0.3785(3) 0.0350(18) Uani 1 1 d .
N1 N 0.8691(3) 0.9984(3) 0.6743(3) 0.027(2) Uani 1 1 d .
N2 N 0.8454(3) 1.0135(3) 0.6257(3) 0.0224(19) Uani 1 1 d .
N3 N 0.8763(3) 1.0681(3) 0.5276(3) 0.028(2) Uani 1 1 d .
N4 N 0.8491(3) 1.0996(3) 0.4921(3) 0.032(2) Uani 1 1 d .
C1 C 1.0101(3) 0.9275(4) 0.5538(4) 0.051(3) Uani 1 1 d .
H1A H 0.9884 0.9461 0.5274 0.077 Uiso 1 1 calc R
H1B H 1.0281 0.8982 0.5360 0.077 Uiso 1 1 calc R
H1C H 1.0363 0.9517 0.5688 0.077 Uiso 1 1 calc R
C2 C 0.9762(4) 0.9070(4) 0.5981(4) 0.036(3) Uani 1 1 d .
C3 C 0.9743(4) 0.8528(4) 0.6073(5) 0.046(3) Uani 1 1 d .
H3 H 0.9960 0.8320 0.5846 0.055 Uiso 1 1 calc R
C4 C 0.9457(4) 0.8262(4) 0.6444(5) 0.035(3) Uani 1 1 d .
C5 C 0.9466(4) 0.7675(4) 0.6463(4) 0.052(3) Uani 1 1 d .
H5A H 0.9393 0.7535 0.6103 0.078 Uiso 1 1 calc R
H5B H 0.9198 0.7551 0.6716 0.078 Uiso 1 1 calc R
H5C H 0.9813 0.7556 0.6583 0.078 Uiso 1 1 calc R
C6 C 1.0008(4) 0.9342(4) 0.8167(5) 0.060(3) Uani 1 1 d .
H6A H 1.0305 0.9160 0.7999 0.089 Uiso 1 1 calc R
H6B H 0.9968 0.9221 0.8540 0.089 Uiso 1 1 calc R
H6C H 1.0075 0.9721 0.8165 0.089 Uiso 1 1 calc R
C7 C 0.9512(5) 0.9227(4) 0.7855(5) 0.049(3) Uani 1 1 d .
C8 C 0.9107(4) 0.8938(4) 0.8065(5) 0.050(3) Uani 1 1 d .
H8 H 0.9169 0.8775 0.8403 0.060 Uiso 1 1 calc R
C9 C 0.8619(5) 0.8858(4) 0.7835(5) 0.055(4) Uani 1 1 d .
C10 C 0.8220(4) 0.8534(4) 0.8131(5) 0.068(4) Uani 1 1 d .
H10A H 0.8400 0.8269 0.8350 0.102 Uiso 1 1 calc R
H10B H 0.7989 0.8360 0.7870 0.102 Uiso 1 1 calc R
H10C H 0.8010 0.8762 0.8365 0.102 Uiso 1 1 calc R
C11 C 0.8695(4) 1.0289(4) 0.7684(4) 0.042(3) Uani 1 1 d .
H11A H 0.8565 1.0596 0.7880 0.064 Uiso 1 1 calc R
H11B H 0.9080 1.0282 0.7699 0.064 Uiso 1 1 calc R
H11C H 0.8555 0.9969 0.7851 0.064 Uiso 1 1 calc R
C12 C 0.8523(4) 1.0316(4) 0.7118(4) 0.032(3) Uani 1 1 d .
C13 C 0.8200(4) 1.0682(4) 0.6878(4) 0.035(3) Uani 1 1 d .
H13 H 0.8047 1.0974 0.7056 0.042 Uiso 1 1 calc R
C14 C 0.8136(4) 1.0560(3) 0.6349(4) 0.027(2) Uani 1 1 d .
C15 C 0.7792(3) 1.0770(3) 0.5936(4) 0.036(3) Uani 1 1 d .
H15A H 0.7694 1.0490 0.5684 0.054 Uiso 1 1 calc R
H15B H 0.7974 1.1050 0.5739 0.054 Uiso 1 1 calc R
H15C H 0.7474 1.0913 0.6105 0.054 Uiso 1 1 calc R
C16 C 0.8543(3) 0.9862(4) 0.5770(5) 0.027(2) Uani 1 1 d .
C17 C 0.8527(3) 0.9302(4) 0.5766(5) 0.029(3) Uani 1 1 d .
C18 C 0.8550(3) 0.9047(4) 0.5272(5) 0.034(3) Uani 1 1 d .
H18 H 0.8518 0.8675 0.5265 0.041 Uiso 1 1 calc R
C19 C 0.8616(3) 0.9305(4) 0.4803(4) 0.035(3) Uani 1 1 d .
H19 H 0.8632 0.9115 0.4473 0.042 Uiso 1 1 calc R
C20 C 0.8662(3) 0.9852(4) 0.4800(4) 0.026(3) Uani 1 1 d .
C21 C 0.8655(3) 1.0125(4) 0.5278(5) 0.029(3) Uani 1 1 d .
C22 C 0.9456(3) 1.0716(4) 0.5988(4) 0.040(3) Uani 1 1 d .
H22A H 0.9556 1.0368 0.5856 0.059 Uiso 1 1 calc R
H22B H 0.9290 1.0682 0.6343 0.059 Uiso 1 1 calc R
H22C H 0.9769 1.0937 0.6019 0.059 Uiso 1 1 calc R
C23 C 0.9087(3) 1.0956(4) 0.5612(4) 0.026(2) Uani 1 1 d .
C24 C 0.8994(3) 1.1472(4) 0.5487(4) 0.033(3) Uani 1 1 d .
H24 H 0.9149 1.1766 0.5661 0.040 Uiso 1 1 calc R
C25 C 0.8636(4) 1.1496(4) 0.5063(5) 0.040(3) Uani 1 1 d .
C26 C 0.8424(4) 1.1959(3) 0.4778(4) 0.043(3) Uani 1 1 d .
H26A H 0.8440 1.1900 0.4388 0.065 Uiso 1 1 calc R
H26B H 0.8632 1.2269 0.4872 0.065 Uiso 1 1 calc R
H26C H 0.8057 1.2015 0.4886 0.065 Uiso 1 1 calc R
C27 C 0.7061(4) 0.9604(4) 0.4714(4) 0.050(3) Uani 1 1 d .
H27A H 0.7271 0.9435 0.4996 0.075 Uiso 1 1 calc R
H27B H 0.6878 0.9336 0.4503 0.075 Uiso 1 1 calc R
H27C H 0.6803 0.9839 0.4881 0.075 Uiso 1 1 calc R
C28 C 0.7411(4) 0.9912(4) 0.4355(4) 0.033(3) Uani 1 1 d .
C29 C 0.7439(4) 0.9778(4) 0.3810(5) 0.042(3) Uani 1 1 d .
H29 H 0.7231 0.9487 0.3703 0.050 Uiso 1 1 calc R
C30 C 0.7730(4) 1.0015(4) 0.3405(5) 0.035(3) Uani 1 1 d .
C31 C 0.7698(4) 0.9818(4) 0.2833(4) 0.042(3) Uani 1 1 d .
H31A H 0.7696 1.0118 0.2584 0.063 Uiso 1 1 calc R
H31B H 0.7374 0.9615 0.2785 0.063 Uiso 1 1 calc R
H31C H 0.8002 0.9595 0.2755 0.063 Uiso 1 1 calc R
C32 C 0.7206(4) 1.1824(4) 0.3485(5) 0.057(4) Uani 1 1 d .
H32A H 0.6924 1.1566 0.3441 0.085 Uiso 1 1 calc R
H32B H 0.7247 1.2025 0.3151 0.085 Uiso 1 1 calc R
H32C H 0.7117 1.2064 0.3781 0.085 Uiso 1 1 calc R
C33 C 0.7702(4) 1.1551(4) 0.3612(5) 0.043(3) Uani 1 1 d .
C34 C 0.8158(4) 1.1634(3) 0.3323(4) 0.032(3) Uani 1 1 d .
H34 H 0.8127 1.1861 0.3020 0.038 Uiso 1 1 calc R
C35 C 0.8663(4) 1.1425(4) 0.3419(4) 0.030(3) Uani 1 1 d .
C36 C 0.9124(3) 1.1587(3) 0.3053(4) 0.040(3) Uani 1 1 d .
H36A H 0.9337 1.1854 0.3237 0.060 Uiso 1 1 calc R
H36B H 0.8987 1.1732 0.2715 0.060 Uiso 1 1 calc R
H36C H 0.9343 1.1280 0.2975 0.060 Uiso 1 1 calc R
O111 O 0.7915(3) 0.8097(4) 0.6248(7) 0.204(7) Uani 1 1 d .
O222 O 0.7534(16) 0.8071(7) 0.4555(8) 0.247(13) Uani 0.75 1 d P
O333 O 0.7500 0.7500 0.7408(17) 0.282(18) Uani 1 4 d S

loop_
_atom_site_aniso_label
_atom_site_aniso_U_11
_atom_site_aniso_U_22
_atom_site_aniso_U_33
_atom_site_aniso_U_23
_atom_site_aniso_U_13
_atom_site_aniso_U_12
Ru1 0.0349(5) 0.0358(5) 0.0269(5) 0.0023(5) 0.0020(5) 0.0031(4)
Ru2 0.0333(5) 0.0337(5) 0.0245(5) 0.0011(5) 0.0026(4) -0.0009(4)
O1 0.033(4) 0.029(4) 0.038(5) -0.002(4) 0.001(4) -0.002(3)
O2 0.031(4) 0.048(4) 0.032(5) 0.010(4) 0.006(4) -0.003(3)
O3 0.050(5) 0.039(5) 0.029(5) 0.011(4) -0.006(4) 0.005(3)
O4 0.048(5) 0.052(5) 0.021(5) 0.008(4) 0.018(4) 0.006(3)
O5 0.039(4) 0.029(4) 0.036(5) 0.001(4) -0.003(4) -0.003(3)
O6 0.036(4) 0.032(4) 0.025(5) 0.000(3) -0.005(3) -0.008(3)
O7 0.041(4) 0.034(4) 0.035(5) 0.008(4) 0.005(4) 0.002(3)
O8 0.037(4) 0.040(4) 0.021(4) -0.004(3) 0.000(3) -0.007(3)
O9 0.034(4) 0.043(5) 0.038(5) 0.006(4) 0.011(4) 0.000(3)
O10 0.049(5) 0.029(4) 0.028(5) 0.006(4) 0.002(4) 0.002(3)
N1 0.018(4) 0.044(5) 0.019(6) -0.008(5) 0.004(4) 0.004(4)
N2 0.023(5) 0.033(5) 0.012(5) 0.007(4) 0.002(4) -0.008(4)
N3 0.028(5) 0.036(5) 0.019(5) 0.000(4) 0.004(4) -0.009(4)
N4 0.029(5) 0.031(5) 0.036(6) -0.002(5) -0.002(4) 0.000(4)
C1 0.035(6) 0.046(7) 0.072(10) -0.006(7) 0.029(6) 0.011(5)
C2 0.029(7) 0.056(8) 0.023(7) -0.010(6) 0.006(5) -0.003(6)
C3 0.024(7) 0.050(8) 0.064(10) -0.019(7) -0.005(6) 0.013(5)
C4 0.031(7) 0.051(8) 0.025(8) 0.014(6) -0.004(5) 0.005(6)
C5 0.065(8) 0.041(7) 0.051(9) -0.010(6) -0.009(6) 0.013(6)
C6 0.089(9) 0.059(8) 0.030(8) 0.018(7) -0.017(7) -0.002(6)
C7 0.077(10) 0.033(7) 0.038(9) 0.005(6) -0.027(7) 0.012(6)
C8 0.049(8) 0.039(7) 0.064(10) 0.016(7) 0.011(7) 0.000(6)
C9 0.079(10) 0.031(7) 0.054(10) 0.000(7) 0.048(9) -0.005(7)
C10 0.101(10) 0.062(8) 0.042(9) 0.019(7) 0.025(8) 0.001(7)
C11 0.042(7) 0.063(8) 0.022(7) 0.007(6) 0.005(6) -0.013(5)
C12 0.036(7) 0.046(7) 0.014(7) 0.005(6) 0.002(5) 0.002(5)
C13 0.045(7) 0.034(6) 0.026(7) -0.018(6) 0.020(6) 0.002(5)
C14 0.031(6) 0.021(6) 0.029(7) 0.012(5) 0.007(5) 0.006(5)
C15 0.038(6) 0.033(6) 0.037(8) -0.006(5) 0.005(5) 0.005(5)
C16 0.022(5) 0.032(6) 0.028(7) -0.010(6) 0.003(5) -0.001(4)
C17 0.007(5) 0.051(7) 0.030(8) 0.011(7) 0.001(5) -0.007(5)
C18 0.045(7) 0.028(6) 0.030(8) 0.007(6) -0.002(6) -0.012(5)
C19 0.050(7) 0.022(6) 0.032(8) -0.007(6) 0.005(6) 0.010(5)
C20 0.025(6) 0.026(6) 0.028(8) 0.006(5) -0.008(5) 0.012(4)
C21 0.024(6) 0.033(7) 0.031(8) -0.017(6) -0.009(5) -0.001(5)
C22 0.032(6) 0.049(7) 0.038(8) -0.011(6) 0.003(5) -0.009(5)
C23 0.033(6) 0.033(7) 0.012(6) 0.001(5) 0.003(5) -0.005(5)
C24 0.020(6) 0.034(7) 0.046(8) -0.001(6) 0.002(6) -0.001(5)
C25 0.036(7) 0.049(8) 0.034(8) -0.006(6) 0.008(6) -0.009(6)
C26 0.040(7) 0.031(7) 0.059(9) 0.009(6) 0.010(6) -0.007(5)
C27 0.063(8) 0.061(8) 0.026(8) 0.005(6) 0.016(6) -0.023(6)
C28 0.044(7) 0.018(6) 0.036(8) -0.010(6) -0.003(6) 0.008(5)
C29 0.041(7) 0.042(8) 0.043(9) 0.006(7) -0.014(6) -0.020(5)
C30 0.035(7) 0.027(7) 0.043(9) 0.005(6) -0.007(6) 0.007(5)
C31 0.049(7) 0.038(7) 0.038(8) 0.009(6) -0.007(6) 0.000(5)
C32 0.051(8) 0.040(7) 0.079(10) 0.039(7) -0.004(7) 0.008(6)
C33 0.052(8) 0.024(7) 0.055(10) 0.002(6) 0.007(7) -0.010(6)
C34 0.036(7) 0.032(6) 0.027(8) 0.010(5) 0.001(6) -0.007(5)
C35 0.034(7) 0.028(6) 0.027(8) -0.009(5) 0.007(6) -0.014(5)
C36 0.040(7) 0.040(7) 0.040(8) 0.000(5) -0.008(6) 0.002(5)
O111 0.084(8) 0.074(7) 0.45(2) -0.002(10) -0.007(10) -0.044(6)
O222 0.37(3) 0.21(2) 0.158(18) -0.047(14) -0.04(3) -0.10(3)
O333 0.25(2) 0.25(2) 0.35(5) 0.000 0.000 0.000

loop_
_atom_type_symbol
_atom_type_description
_atom_type_scat_dispersion_real
_atom_type_scat_dispersion_imag
_atom_type_scat_source
C C 0.0033 0.0016 'International Tables Vol C Tables 4.2.6.8 and 6.1.1.4'
H H 0.0000 0.0000 'International Tables Vol C Tables 4.2.6.8 and 6.1.1.4'
N N 0.0061 0.0033 'International Tables Vol C Tables 4.2.6.8 and 6.1.1.4'
O O 0.0106 0.0060 'International Tables Vol C Tables 4.2.6.8 and 6.1.1.4'
Ru Ru -1.2594 0.8363 'International Tables Vol C Tables 4.2.6.8 and 6.1.1.4'

loop_
_geom_angle_atom_site_label_1
_geom_angle_atom_site_label_2
_geom_angle_atom_site_label_3
_geom_angle
O5 Ru1 O1 89.8(3)
O5 Ru1 O2 86.9(3)
O1 Ru1 O2 94.8(3)
O5 Ru1 O3 177.4(3)
O1 Ru1 O3 88.4(3)
O2 Ru1 O3 91.3(3)
O5 Ru1 O4 90.1(3)
O1 Ru1 O4 178.0(2)
O2 Ru1 O4 83.1(3)
O3 Ru1 O4 91.6(3)
O5 Ru1 N1 86.7(3)
O1 Ru1 N1 88.9(3)
O2 Ru1 N1 172.6(3)
O3 Ru1 N1 95.2(3)
O4 Ru1 N1 93.2(3)
O6 Ru2 O7 88.6(2)
O6 Ru2 O8 88.7(2)
O7 Ru2 O8 93.5(3)
O6 Ru2 O10 91.9(2)
O7 Ru2 O10 178.2(3)
O8 Ru2 O10 84.7(3)
O6 Ru2 O9 174.4(2)
O7 Ru2 O9 88.9(2)
O8 Ru2 O9 86.5(3)
O10 Ru2 O9 90.5(2)
O6 Ru2 N4 87.1(3)
O7 Ru2 N4 90.7(3)
O8 Ru2 N4 173.9(3)
O10 Ru2 N4 91.0(3)
O9 Ru2 N4 97.9(3)
C2 O1 Ru1 122.5(6)
C4 O2 Ru1 119.7(6)
C7 O3 Ru1 123.9(7)
C9 O4 Ru1 120.2(7)
C17 O5 Ru1 115.8(6)
C20 O6 Ru2 115.2(5)
C28 O7 Ru2 123.1(7)
C30 O8 Ru2 123.2(7)
C33 O9 Ru2 123.5(7)
C35 O10 Ru2 123.0(6)
C12 N1 N2 106.7(7)
C12 N1 Ru1 131.2(7)
N2 N1 Ru1 118.2(6)
C14 N2 N1 109.1(8)
C14 N2 C16 128.8(8)
N1 N2 C16 122.1(8)
C23 N3 N4 113.3(7)
C23 N3 C21 128.0(8)
N4 N3 C21 118.5(8)
C25 N4 N3 103.9(8)
C25 N4 Ru2 131.1(7)
N3 N4 Ru2 120.1(6)
C2 C1 H1A 109.5
C2 C1 H1B 109.5
H1A C1 H1B 109.5
C2 C1 H1C 109.5
H1A C1 H1C 109.5
H1B C1 H1C 109.5
O1 C2 C3 125.9(10)
O1 C2 C1 115.2(10)
C3 C2 C1 119.0(10)
C4 C3 C2 128.5(10)
C4 C3 H3 115.8
C2 C3 H3 115.8
O2 C4 C3 126.1(10)
O2 C4 C5 112.9(9)
C3 C4 C5 120.9(10)
C4 C5 H5A 109.5
C4 C5 H5B 109.5
H5A C5 H5B 109.5
C4 C5 H5C 109.5
H5A C5 H5C 109.5
H5B C5 H5C 109.5
C7 C6 H6A 109.5
C7 C6 H6B 109.5
H6A C6 H6B 109.5
C7 C6 H6C 109.5
H6A C6 H6C 109.5
H6B C6 H6C 109.5
O3 C7 C8 124.1(11)
O3 C7 C6 113.2(10)
C8 C7 C6 122.7(11)
C7 C8 C9 126.9(11)
C7 C8 H8 116.6
C9 C8 H8 116.6
O4 C9 C8 126.8(10)
O4 C9 C10 113.9(12)
C8 C9 C10 119.3(12)
C9 C10 H10A 109.5
C9 C10 H10B 109.5
H10A C10 H10B 109.5
C9 C10 H10C 109.5
H10A C10 H10C 109.5
H10B C10 H10C 109.5
C12 C11 H11A 109.5
C12 C11 H11B 109.5
H11A C11 H11B 109.5
C12 C11 H11C 109.5
H11A C11 H11C 109.5
H11B C11 H11C 109.5
N1 C12 C13 108.8(9)
N1 C12 C11 122.7(9)
C13 C12 C11 128.4(10)
C14 C13 C12 109.5(9)
C14 C13 H13 125.2
C12 C13 H13 125.2
C13 C14 N2 105.6(9)
C13 C14 C15 132.1(9)
N2 C14 C15 122.1(9)
C14 C15 H15A 109.5
C14 C15 H15B 109.5
H15A C15 H15B 109.5
C14 C15 H15C 109.5
H15A C15 H15C 109.5
H15B C15 H15C 109.5
N2 C16 C17 119.7(10)
N2 C16 C21 122.2(8)
C17 C16 C21 118.1(9)
O5 C17 C18 121.8(9)
O5 C17 C16 119.9(10)
C18 C17 C16 118.3(10)
C19 C18 C17 122.6(9)
C19 C18 H18 118.7
C17 C18 H18 118.7
C18 C19 C20 120.0(10)
C18 C19 H19 120.0
C20 C19 H19 120.0
O6 C20 C21 121.2(9)
O6 C20 C19 118.9(9)
C21 C20 C19 119.9(10)
C20 C21 C16 120.3(9)
C20 C21 N3 119.4(10)
C16 C21 N3 120.3(9)
C23 C22 H22A 109.5
C23 C22 H22B 109.5
H22A C22 H22B 109.5
C23 C22 H22C 109.5
H22A C22 H22C 109.5
H22B C22 H22C 109.5
N3 C23 C24 104.4(8)
N3 C23 C22 124.4(9)
C24 C23 C22 131.1(9)
C23 C24 C25 109.0(9)
C23 C24 H24 125.5
C25 C24 H24 125.5
N4 C25 C24 109.2(9)
N4 C25 C26 121.3(10)
C24 C25 C26 129.5(10)
C25 C26 H26A 109.5
C25 C26 H26B 109.5
H26A C26 H26B 109.5
C25 C26 H26C 109.5
H26A C26 H26C 109.5
H26B C26 H26C 109.5
C28 C27 H27A 109.5
C28 C27 H27B 109.5
H27A C27 H27B 109.5
C28 C27 H27C 109.5
H27A C27 H27C 109.5
H27B C27 H27C 109.5
O7 C28 C29 125.2(10)
O7 C28 C27 115.9(9)
C29 C28 C27 118.9(9)
C30 C29 C28 128.6(10)
C30 C29 H29 115.7
C28 C29 H29 115.7
O8 C30 C29 125.6(10)
O8 C30 C31 113.7(9)
C29 C30 C31 120.6(9)
C30 C31 H31A 109.5
C30 C31 H31B 109.5
H31A C31 H31B 109.5
C30 C31 H31C 109.5
H31A C31 H31C 109.5
H31B C31 H31C 109.5
C33 C32 H32A 109.5
C33 C32 H32B 109.5
H32A C32 H32B 109.5
C33 C32 H32C 109.5
H32A C32 H32C 109.5
H32B C32 H32C 109.5
O9 C33 C34 122.8(10)
O9 C33 C32 114.7(9)
C34 C33 C32 122.4(10)
C33 C34 C35 128.4(10)
C33 C34 H34 115.8
C35 C34 H34 115.8
O10 C35 C34 125.0(9)
O10 C35 C36 115.3(9)
C34 C35 C36 119.7(9)
C35 C36 H36A 109.5
C35 C36 H36B 109.5
H36A C36 H36B 109.5
C35 C36 H36C 109.5
H36A C36 H36C 109.5
H36B C36 H36C 109.5

loop_
_geom_bond_atom_site_label_1
_geom_bond_atom_site_label_2
_geom_bond_distance
Ru1 O5 1.974(6)
Ru1 O1 1.997(7)
Ru1 O2 1.999(6)
Ru1 O3 1.999(7)
Ru1 O4 2.006(7)
Ru1 N1 2.069(7)
Ru2 O6 1.965(6)
Ru2 O7 2.007(6)
Ru2 O8 2.015(6)
Ru2 O10 2.023(6)
Ru2 O9 2.024(6)
Ru2 N4 2.070(8)
O1 C2 1.248(10)
O2 C4 1.312(11)
O3 C7 1.299(12)
O4 C9 1.292(13)
O5 C17 1.343(11)
O6 C20 1.378(10)
O7 C28 1.272(10)
O8 C30 1.258(10)
O9 C33 1.291(12)
O10 C35 1.252(10)
N1 C12 1.328(11)
N1 N2 1.401(9)
N2 C14 1.372(10)
N2 C16 1.410(11)
N3 C23 1.365(10)
N3 N4 1.378(9)
N3 C21 1.444(11)
N4 C25 1.373(11)
C1 C2 1.493(12)
C1 H1A 0.9800
C1 H1B 0.9800
C1 H1C 0.9800
C2 C3 1.400(13)
C3 C4 1.355(13)
C3 H3 0.9500
C4 C5 1.496(12)
C5 H5A 0.9800
C5 H5B 0.9800
C5 H5C 0.9800
C6 C7 1.512(13)
C6 H6A 0.9800
C6 H6B 0.9800
C6 H6C 0.9800
C7 C8 1.368(13)
C8 C9 1.382(14)
C8 H8 0.9500
C9 C10 1.500(13)
C10 H10A 0.9800
C10 H10B 0.9800
C10 H10C 0.9800
C11 C12 1.474(12)
C11 H11A 0.9800
C11 H11B 0.9800
C11 H11C 0.9800
C12 C13 1.376(12)
C13 C14 1.358(12)
C13 H13 0.9500
C14 C15 1.450(12)
C15 H15A 0.9800
C15 H15B 0.9800
C15 H15C 0.9800
C16 C17 1.426(12)
C16 C21 1.422(13)
C17 C18 1.387(13)
C18 C19 1.347(12)
C18 H18 0.9500
C19 C20 1.400(11)
C19 H19 0.9500
C20 C21 1.374(12)
C22 C23 1.457(11)
C22 H22A 0.9800
C22 H22B 0.9800
C22 H22C 0.9800
C23 C24 1.373(11)
C24 C25 1.390(13)
C24 H24 0.9500
C25 C26 1.478(12)
C26 H26A 0.9800
C26 H26B 0.9800
C26 H26C 0.9800
C27 C28 1.484(12)
C27 H27A 0.9800
C27 H27B 0.9800
C27 H27C 0.9800
C28 C29 1.394(13)
C29 C30 1.385(13)
C29 H29 0.9500
C30 C31 1.506(13)
C31 H31A 0.9800
C31 H31B 0.9800
C31 H31C 0.9800
C32 C33 1.477(12)
C32 H32A 0.9800
C32 H32B 0.9800
C32 H32C 0.9800
C33 C34 1.380(12)
C34 C35 1.413(12)
C34 H34 0.9500
C35 C36 1.539(12)
C36 H36A 0.9800
C36 H36B 0.9800
C36 H36C 0.9800

loop_
_geom_torsion_atom_site_label_1
_geom_torsion_atom_site_label_2
_geom_torsion_atom_site_label_3
_geom_torsion_atom_site_label_4
_geom_torsion
O5 Ru1 O1 C2 -75.2(7)
O2 Ru1 O1 C2 11.7(8)
O3 Ru1 O1 C2 102.9(7)
O4 Ru1 O1 C2 13(8)
N1 Ru1 O1 C2 -161.9(8)
O5 Ru1 O2 C4 73.2(7)
O1 Ru1 O2 C4 -16.4(7)
O3 Ru1 O2 C4 -104.9(7)
O4 Ru1 O2 C4 163.7(7)
N1 Ru1 O2 C4 103(2)
O5 Ru1 O3 C7 -111(6)
O1 Ru1 O3 C7 -157.2(8)
O2 Ru1 O3 C7 -62.4(8)
O4 Ru1 O3 C7 20.8(8)
N1 Ru1 O3 C7 114.1(8)
O5 Ru1 O4 C9 151.8(8)
O1 Ru1 O4 C9 64(8)
O2 Ru1 O4 C9 64.9(8)
O3 Ru1 O4 C9 -26.2(8)
N1 Ru1 O4 C9 -121.5(8)
O1 Ru1 O5 C17 -30.6(6)
O2 Ru1 O5 C17 -125.5(6)
O3 Ru1 O5 C17 -77(6)
O4 Ru1 O5 C17 151.4(6)
N1 Ru1 O5 C17 58.2(6)
O7 Ru2 O6 C20 -36.9(6)
O8 Ru2 O6 C20 -130.5(6)
O10 Ru2 O6 C20 144.8(6)
O9 Ru2 O6 C20 -100(3)
N4 Ru2 O6 C20 53.9(6)
O6 Ru2 O7 C28 -79.8(7)
O8 Ru2 O7 C28 8.8(7)
O10 Ru2 O7 C28 26(8)
O9 Ru2 O7 C28 95.3(7)
N4 Ru2 O7 C28 -166.8(7)
O6 Ru2 O8 C30 81.2(7)
O7 Ru2 O8 C30 -7.3(7)
O10 Ru2 O8 C30 173.2(7)
O9 Ru2 O8 C30 -96.0(7)
N4 Ru2 O8 C30 127(3)
O6 Ru2 O9 C33 -88(3)
O7 Ru2 O9 C33 -151.6(8)
O8 Ru2 O9 C33 -58.0(8)
O10 Ru2 O9 C33 26.7(8)
N4 Ru2 O9 C33 117.8(8)
O6 Ru2 O10 C35 150.2(7)
O7 Ru2 O10 C35 45(8)
O8 Ru2 O10 C35 61.6(7)
O9 Ru2 O10 C35 -24.8(7)
N4 Ru2 O10 C35 -122.7(7)
O5 Ru1 N1 C12 130.4(8)
O1 Ru1 N1 C12 -139.7(8)
O2 Ru1 N1 C12 100(3)
O3 Ru1 N1 C12 -51.5(8)
O4 Ru1 N1 C12 40.5(8)
O5 Ru1 N1 N2 -24.2(6)
O1 Ru1 N1 N2 65.7(6)
O2 Ru1 N1 N2 -54(3)
O3 Ru1 N1 N2 154.0(6)
O4 Ru1 N1 N2 -114.1(6)
C12 N1 N2 C14 -0.6(9)
Ru1 N1 N2 C14 159.7(5)
C12 N1 N2 C16 -179.4(8)
Ru1 N1 N2 C16 -19.1(10)
C23 N3 N4 C25 -3.0(9)
C21 N3 N4 C25 173.2(8)
C23 N3 N4 Ru2 154.8(6)
C21 N3 N4 Ru2 -29.0(10)
O6 Ru2 N4 C25 134.7(8)
O7 Ru2 N4 C25 -136.7(8)
O8 Ru2 N4 C25 89(3)
O10 Ru2 N4 C25 42.9(8)
O9 Ru2 N4 C25 -47.7(8)
O6 Ru2 N4 N3 -16.2(6)
O7 Ru2 N4 N3 72.4(6)
O8 Ru2 N4 N3 -62(3)
O10 Ru2 N4 N3 -108.0(6)
O9 Ru2 N4 N3 161.4(6)
Ru1 O1 C2 C3 -6.2(14)
Ru1 O1 C2 C1 173.9(6)
O1 C2 C3 C4 1.4(18)
C1 C2 C3 C4 -178.7(10)
Ru1 O2 C4 C3 17.0(14)
Ru1 O2 C4 C5 -167.2(6)
C2 C3 C4 O2 -7.9(18)
C2 C3 C4 C5 176.6(9)
Ru1 O3 C7 C8 -6.7(15)
Ru1 O3 C7 C6 170.0(6)
O3 C7 C8 C9 -11.0(18)
C6 C7 C8 C9 172.6(10)
Ru1 O4 C9 C8 19.6(15)
Ru1 O4 C9 C10 -158.1(7)
C7 C8 C9 O4 3.4(19)
C7 C8 C9 C10 -179.0(10)
N2 N1 C12 C13 -2.0(10)
Ru1 N1 C12 C13 -158.8(6)
N2 N1 C12 C11 -178.9(8)
Ru1 N1 C12 C11 24.3(14)
N1 C12 C13 C14 4.0(12)
C11 C12 C13 C14 -179.3(9)
C12 C13 C14 N2 -4.2(11)
C12 C13 C14 C15 171.2(9)
N1 N2 C14 C13 2.9(9)
C16 N2 C14 C13 -178.3(8)
N1 N2 C14 C15 -173.0(8)
C16 N2 C14 C15 5.7(13)
C14 N2 C16 C17 -133.2(9)
N1 N2 C16 C17 45.3(11)
C14 N2 C16 C21 47.5(12)
N1 N2 C16 C21 -133.9(9)
Ru1 O5 C17 C18 130.0(7)
Ru1 O5 C17 C16 -51.2(9)
N2 C16 C17 O5 -6.8(12)
C21 C16 C17 O5 172.5(8)
N2 C16 C17 C18 172.1(8)
C21 C16 C17 C18 -8.7(12)
O5 C17 C18 C19 -177.3(8)
C16 C17 C18 C19 3.8(14)
C17 C18 C19 C20 -0.3(14)
Ru2 O6 C20 C21 -51.1(10)
Ru2 O6 C20 C19 129.1(7)
C18 C19 C20 O6 -178.3(8)
C18 C19 C20 C21 1.9(13)
O6 C20 C21 C16 173.1(8)
C19 C20 C21 C16 -7.1(13)
O6 C20 C21 N3 -6.9(12)
C19 C20 C21 N3 172.9(7)
N2 C16 C21 C20 -170.4(8)
C17 C16 C21 C20 10.4(12)
N2 C16 C21 N3 9.7(13)
C17 C16 C21 N3 -169.6(7)
C23 N3 C21 C20 -133.7(9)
N4 N3 C21 C20 50.7(11)
C23 N3 C21 C16 46.3(13)
N4 N3 C21 C16 -129.3(9)
N4 N3 C23 C24 3.6(10)
C21 N3 C23 C24 -172.2(8)
N4 N3 C23 C22 -173.8(8)
C21 N3 C23 C22 10.4(14)
N3 C23 C24 C25 -2.7(10)
C22 C23 C24 C25 174.4(9)
N3 N4 C25 C24 1.1(10)
Ru2 N4 C25 C24 -153.2(7)
N3 N4 C25 C26 -179.4(8)
Ru2 N4 C25 C26 26.3(13)
C23 C24 C25 N4 1.1(11)
C23 C24 C25 C26 -178.4(9)
Ru2 O7 C28 C29 -5.8(14)
Ru2 O7 C28 C27 173.0(6)
O7 C28 C29 C30 -2.3(18)
C27 C28 C29 C30 178.9(10)
Ru2 O8 C30 C29 2.5(13)
Ru2 O8 C30 C31 -174.9(5)
C28 C29 C30 O8 4.2(18)
C28 C29 C30 C31 -178.5(10)
Ru2 O9 C33 C34 -19.0(14)
Ru2 O9 C33 C32 164.3(6)
O9 C33 C34 C35 -0.7(17)
C32 C33 C34 C35 175.8(9)
Ru2 O10 C35 C34 15.6(13)
Ru2 O10 C35 C36 -164.0(5)
C33 C34 C35 O10 2.6(16)
C33 C34 C35 C36 -177.8(9)
